data_3000501
loop_
_publ_author_name
'Morgan Redington'

_journal_name_full 'To be published in Chemistry of Materials'
_chemical_formula_sum 'Ca Li2'
_space_group_name_Hall '-P 2ybc'
_space_group_name_H-M_alt 'P 1 21/c 1'
_cell_angle_alpha 90.0000000000
_cell_angle_beta 90.2793870387
_cell_angle_gamma 90.0000000000
_cell_length_a 4.0163196000
_cell_length_b 3.7712665000
_cell_length_c 6.5325604640
_cell_volume 98.945
_cod_database_code 3000501
_cod_hold_until_date 2024-11-17
_cod_depositor_requested_release_date 2024-11-17

loop_
_atom_site_label
_atom_site_fract_x
_atom_site_fract_y
_atom_site_fract_z
? ? ? ?
